data_4505964
loop_
_publ_author_name
'Sanphui, Palash'
'Bolla, Geetha'
'Nangia, Ashwini'

_publ_section_title
;
 High Solubility Piperazine Salts of the Nonsteroidal Anti-Inflammatory
 Drug (NSAID) Meclofenamic Acid
;
_journal_issue 4
_journal_name_full 'Crystal Growth &amp; Design'
_journal_page_first 2023
_journal_paper_doi 10.1021/cg300002p
_journal_volume 12
_journal_year 2012
_chemical_formula_sum 'C18 H21 Cl2 N3 O2'
_chemical_formula_weight 382.28
_chemical_name_systematic
; 
 ? 
;
_space_group_IT_number 14
_symmetry_cell_setting monoclinic
_symmetry_space_group_name_Hall '-P 2ybc'
_symmetry_space_group_name_H-M 'P 1 21/c 1'
_atom_sites_solution_hydrogens geom
_atom_sites_solution_primary direct
_atom_sites_solution_secondary difmap
_audit_creation_method SHELXL-97
_cell_angle_alpha 90.00
_cell_angle_beta 102.347(8)
_cell_angle_gamma 90.00
_cell_formula_units_Z 4
_cell_length_a 16.3805(13)
_cell_length_b 8.3717(5)
_cell_length_c 14.4609(11)
_cell_measurement_reflns_used 2137
_cell_measurement_temperature 298(2)
_cell_measurement_theta_max 26.3130
_cell_measurement_theta_min 2.7405
_cell_volume 1937.2(2)
_computing_structure_refinement 'SHELXL-97 (Sheldrick, 1997)'
_computing_structure_solution 'SHELXS-97 (Sheldrick, 1990)'
_diffrn_ambient_temperature 298(2)
_diffrn_measured_fraction_theta_full 0.998
_diffrn_measured_fraction_theta_max 0.998
_diffrn_measurement_device_type 'Xcalibur, Eos, Gemini'
_diffrn_measurement_method '\w scans'
_diffrn_radiation_monochromator graphite
_diffrn_radiation_source 'fine-focus sealed tube'
_diffrn_radiation_type MoK\a
_diffrn_radiation_wavelength 0.71073
_diffrn_reflns_av_R_equivalents 0.0417
_diffrn_reflns_av_sigmaI/netI 0.0833
_diffrn_reflns_limit_h_max 20
_diffrn_reflns_limit_h_min -19
_diffrn_reflns_limit_k_max 10
_diffrn_reflns_limit_k_min -10
_diffrn_reflns_limit_l_max 17
_diffrn_reflns_limit_l_min -18
_diffrn_reflns_number 8452
_diffrn_reflns_theta_full 26.37
_diffrn_reflns_theta_max 26.37
_diffrn_reflns_theta_min 2.75
_exptl_absorpt_coefficient_mu 0.351
_exptl_absorpt_correction_T_max 0.9460
_exptl_absorpt_correction_T_min 0.9205
_exptl_absorpt_correction_type multi-scan
_exptl_absorpt_process_details SADABS
_exptl_crystal_colour colorless
_exptl_crystal_density_diffrn 1.311
_exptl_crystal_density_method 'not measured'
_exptl_crystal_description plate
_exptl_crystal_F_000 800
_exptl_crystal_size_max 0.24
_exptl_crystal_size_mid 0.24
_exptl_crystal_size_min 0.16
_refine_diff_density_max 0.321
_refine_diff_density_min -0.292
_refine_diff_density_rms 0.040
_refine_ls_extinction_method none
_refine_ls_goodness_of_fit_ref 0.933
_refine_ls_hydrogen_treatment mixed
_refine_ls_matrix_type full
_refine_ls_number_parameters 243
_refine_ls_number_reflns 3956
_refine_ls_number_restraints 0
_refine_ls_restrained_S_all 0.933
_refine_ls_R_factor_all 0.1676
_refine_ls_R_factor_gt 0.0641
_refine_ls_shift/su_max 0.000
_refine_ls_shift/su_mean 0.000
_refine_ls_structure_factor_coef Fsqd
_refine_ls_weighting_details 'calc w=1/[\s^2^(Fo^2^)+(0.0856P)^2^+0.0000P] where P=(Fo^2^+2Fc^2^)/3'
_refine_ls_weighting_scheme calc
_refine_ls_wR_factor_gt 0.1547
_refine_ls_wR_factor_ref 0.1851
_reflns_number_gt 1574
_reflns_number_total 3956
_reflns_threshold_expression >2sigma(I)
_cod_data_source_file cg300002p_si_009.cif
_cod_data_source_block MFA-PPZ-M
_cod_original_sg_symbol_H-M P21/c
_cod_database_code 4505964

loop_
_symmetry_equiv_pos_as_xyz
'x, y, z'
'-x, y+1/2, -z+1/2'
'-x, -y, -z'
'x, -y-1/2, z-1/2'

loop_
_atom_site_label
_atom_site_type_symbol
_atom_site_fract_x
_atom_site_fract_y
_atom_site_fract_z
_atom_site_U_iso_or_equiv
_atom_site_adp_type
_atom_site_occupancy
_atom_site_symmetry_multiplicity
_atom_site_calc_flag
_atom_site_refinement_flags
Cl1 Cl 0.25093(8) 0.59002(16) 0.32700(10) 0.1121(5) Uani 1 1 d .
C2 C 0.1908(2) 0.8907(4) 0.0560(2) 0.0539(9) Uani 1 1 d .
O1 O 0.13486(16) 0.6546(3) -0.02463(17) 0.0716(8) Uani 1 1 d .
N2 N 0.0358(2) 0.5410(3) 0.8175(2) 0.0553(8) Uani 1 1 d .
O2 O 0.08441(18) 0.8850(3) -0.08492(19) 0.0788(8) Uani 1 1 d .
Cl2 Cl 0.38050(11) 0.5447(2) 0.01813(14) 0.1537(7) Uani 1 1 d .
N1 N 0.25503(19) 0.6459(3) 0.1259(3) 0.0676(9) Uani 1 1 d .
N3 N 0.0660(2) 0.2108(4) 0.8358(2) 0.0613(9) Uani 1 1 d .
C1 C 0.1324(2) 0.8063(4) -0.0242(2) 0.0565(9) Uani 1 1 d .
C7 C 0.2502(2) 0.8118(4) 0.1252(3) 0.0554(9) Uani 1 1 d .
C3 C 0.1877(3) 1.0554(4) 0.0596(3) 0.0769(12) Uani 1 1 d .
H3 H 0.1480 1.1091 0.0147 0.092 Uiso 1 1 calc R
C8 C 0.3237(2) 0.5631(4) 0.1796(3) 0.0678(11) Uani 1 1 d .
C16 C -0.0272(2) 0.4308(4) 0.8409(3) 0.0628(10) Uani 1 1 d .
H16A H -0.0651 0.3967 0.7832 0.075 Uiso 1 1 calc R
H16B H -0.0597 0.4855 0.8800 0.075 Uiso 1 1 calc R
C6 C 0.3039(2) 0.9032(4) 0.1942(3) 0.0771(12) Uani 1 1 d .
H6 H 0.3429 0.8521 0.2410 0.093 Uiso 1 1 calc R
C15 C 0.0150(2) 0.2879(4) 0.8928(3) 0.0650(10) Uani 1 1 d .
H15A H 0.0497 0.3209 0.9527 0.078 Uiso 1 1 calc R
H15B H -0.0266 0.2136 0.9056 0.078 Uiso 1 1 calc R
C17 C 0.0933(2) 0.4589(4) 0.7658(3) 0.0625(10) Uani 1 1 d .
H17A H 0.1369 0.5321 0.7571 0.075 Uiso 1 1 calc R
H17B H 0.0626 0.4255 0.7039 0.075 Uiso 1 1 calc R
C13 C 0.3298(3) 0.5301(5) 0.2743(4) 0.0820(13) Uani 1 1 d .
C4 C 0.2414(3) 1.1435(5) 0.1276(3) 0.0871(14) Uani 1 1 d .
H4 H 0.2376 1.2543 0.1282 0.105 Uiso 1 1 calc R
C18 C 0.1317(2) 0.3158(4) 0.8211(3) 0.0637(10) Uani 1 1 d .
H18A H 0.1678 0.2603 0.7867 0.076 Uiso 1 1 calc R
H18B H 0.1651 0.3495 0.8817 0.076 Uiso 1 1 calc R
C9 C 0.3867(3) 0.5065(5) 0.1384(4) 0.0919(14) Uani 1 1 d .
C12 C 0.3979(4) 0.4442(6) 0.3288(5) 0.1081(18) Uani 1 1 d .
C5 C 0.2994(3) 1.0669(5) 0.1930(4) 0.0853(13) Uani 1 1 d .
H5 H 0.3367 1.1257 0.2378 0.102 Uiso 1 1 calc R
C11 C 0.4580(4) 0.3932(6) 0.2816(7) 0.133(3) Uani 1 1 d .
H11 H 0.5040 0.3379 0.3157 0.160 Uiso 1 1 calc R
C10 C 0.4535(3) 0.4199(7) 0.1867(7) 0.129(2) Uani 1 1 d .
H10 H 0.4941 0.3808 0.1565 0.155 Uiso 1 1 calc R
C14 C 0.4010(5) 0.4059(8) 0.4308(5) 0.196(4) Uani 1 1 d .
H14A H 0.4513 0.3479 0.4564 0.293 Uiso 1 1 calc R
H14B H 0.3535 0.3420 0.4357 0.293 Uiso 1 1 calc R
H14C H 0.4003 0.5033 0.4657 0.293 Uiso 1 1 calc R
H3A H 0.082(2) 0.124(4) 0.852(3) 0.071(13) Uiso 1 1 d .
H2A H 0.010(3) 0.613(4) 0.778(3) 0.094(15) Uiso 1 1 d .
H2 H 0.081(2) 0.598(4) 0.880(3) 0.082(11) Uiso 1 1 d .
H1 H 0.221(2) 0.602(4) 0.063(3) 0.089(12) Uiso 1 1 d .

loop_
_atom_site_aniso_label
_atom_site_aniso_U_11
_atom_site_aniso_U_22
_atom_site_aniso_U_33
_atom_site_aniso_U_23
_atom_site_aniso_U_13
_atom_site_aniso_U_12
Cl1 0.0979(10) 0.1442(11) 0.0910(10) -0.0013(7) 0.0130(7) -0.0062(8)
C2 0.069(2) 0.0475(19) 0.045(2) -0.0045(18) 0.0097(19) -0.0125(18)
O1 0.094(2) 0.0433(13) 0.0652(17) -0.0043(12) -0.0107(14) -0.0052(12)
N2 0.069(2) 0.0371(15) 0.0526(19) 0.0042(16) -0.0020(17) -0.0013(16)
O2 0.106(2) 0.0537(14) 0.0619(17) 0.0069(13) -0.0144(16) -0.0047(14)
Cl2 0.1532(15) 0.1653(14) 0.1630(17) -0.0161(11) 0.0794(13) 0.0109(11)
N1 0.057(2) 0.0516(17) 0.084(2) -0.0112(17) -0.0078(19) -0.0001(15)
N3 0.086(2) 0.0356(15) 0.055(2) 0.0033(16) 0.0001(18) -0.0026(17)
C1 0.071(3) 0.051(2) 0.046(2) -0.002(2) 0.010(2) -0.0120(19)
C7 0.051(2) 0.054(2) 0.062(2) -0.0136(19) 0.014(2) -0.0155(18)
C3 0.111(3) 0.050(2) 0.062(3) -0.007(2) 0.002(2) -0.010(2)
C8 0.045(2) 0.057(2) 0.094(4) -0.013(2) 0.000(2) -0.0073(19)
C16 0.069(2) 0.057(2) 0.063(3) -0.0001(19) 0.016(2) -0.0027(19)
C6 0.063(3) 0.072(3) 0.088(3) -0.017(2) -0.001(2) -0.010(2)
C15 0.085(3) 0.0502(19) 0.061(2) 0.0047(19) 0.018(2) -0.010(2)
C17 0.071(3) 0.0513(19) 0.064(3) 0.0039(19) 0.012(2) -0.0035(18)
C13 0.063(3) 0.075(3) 0.092(4) 0.003(3) -0.018(3) -0.014(2)
C4 0.123(4) 0.055(2) 0.081(3) -0.016(2) 0.017(3) -0.021(3)
C18 0.073(3) 0.051(2) 0.063(2) 0.0046(19) 0.005(2) 0.0031(19)
C9 0.075(3) 0.076(3) 0.123(4) -0.002(3) 0.018(3) -0.008(2)
C12 0.074(4) 0.087(3) 0.139(5) 0.018(3) -0.031(4) -0.015(3)
C5 0.084(3) 0.075(3) 0.092(4) -0.029(3) 0.008(3) -0.030(2)
C11 0.059(4) 0.088(3) 0.228(9) 0.019(5) -0.025(5) 0.001(3)
C10 0.064(4) 0.104(4) 0.214(8) 0.000(5) 0.015(5) 0.015(3)
C14 0.187(7) 0.191(7) 0.158(7) 0.070(5) -0.077(6) -0.041(5)

loop_
_atom_type_symbol
_atom_type_description
_atom_type_scat_dispersion_real
_atom_type_scat_dispersion_imag
_atom_type_scat_source
C C 0.0033 0.0016 'International Tables Vol C Tables 4.2.6.8 and 6.1.1.4'
H H 0.0000 0.0000 'International Tables Vol C Tables 4.2.6.8 and 6.1.1.4'
N N 0.0061 0.0033 'International Tables Vol C Tables 4.2.6.8 and 6.1.1.4'
O O 0.0106 0.0060 'International Tables Vol C Tables 4.2.6.8 and 6.1.1.4'
Cl Cl 0.1484 0.1585 'International Tables Vol C Tables 4.2.6.8 and 6.1.1.4'

loop_
_geom_angle_atom_site_label_1
_geom_angle_atom_site_label_2
_geom_angle_atom_site_label_3
_geom_angle
C3 C2 C7 118.0(3)
C3 C2 C1 118.2(3)
C7 C2 C1 123.8(3)
C16 N2 C17 112.0(2)
C16 N2 H2A 109(3)
C17 N2 H2A 105(3)
C16 N2 H2 116.3(17)
C17 N2 H2 102.7(17)
H2A N2 H2 112(3)
C7 N1 C8 122.3(3)
C7 N1 H1 109(2)
C8 N1 H1 122(2)
C18 N3 C15 110.6(3)
C18 N3 H3A 113(3)
C15 N3 H3A 116(3)
O2 C1 O1 123.1(3)
O2 C1 C2 119.9(3)
O1 C1 C2 117.0(3)
N1 C7 C2 120.3(3)
N1 C7 C6 120.8(4)
C2 C7 C6 118.9(3)
C2 C3 C4 122.4(4)
C2 C3 H3 118.8
C4 C3 H3 118.8
C13 C8 C9 117.2(4)
C13 C8 N1 121.8(4)
C9 C8 N1 120.9(4)
N2 C16 C15 110.0(3)
N2 C16 H16A 109.7
C15 C16 H16A 109.7
N2 C16 H16B 109.7
C15 C16 H16B 109.7
H16A C16 H16B 108.2
C5 C6 C7 120.7(4)
C5 C6 H6 119.6
C7 C6 H6 119.6
N3 C15 C16 109.4(3)
N3 C15 H15A 109.8
C16 C15 H15A 109.8
N3 C15 H15B 109.8
C16 C15 H15B 109.8
H15A C15 H15B 108.2
N2 C17 C18 109.8(3)
N2 C17 H17A 109.7
C18 C17 H17A 109.7
N2 C17 H17B 109.7
C18 C17 H17B 109.7
H17A C17 H17B 108.2
C8 C13 C12 122.4(5)
C8 C13 Cl1 118.8(3)
C12 C13 Cl1 118.7(5)
C5 C4 C3 119.3(4)
C5 C4 H4 120.3
C3 C4 H4 120.3
N3 C18 C17 108.9(3)
N3 C18 H18A 109.9
C17 C18 H18A 109.9
N3 C18 H18B 109.9
C17 C18 H18B 109.9
H18A C18 H18B 108.3
C10 C9 C8 123.3(6)
C10 C9 Cl2 118.3(5)
C8 C9 Cl2 118.4(4)
C11 C12 C13 116.2(6)
C11 C12 C14 122.8(7)
C13 C12 C14 120.9(7)
C4 C5 C6 120.7(4)
C4 C5 H5 119.7
C6 C5 H5 119.7
C10 C11 C12 123.4(6)
C10 C11 H11 118.3
C12 C11 H11 118.3
C9 C10 C11 117.5(6)
C9 C10 H10 121.3
C11 C10 H10 121.3
C12 C14 H14A 109.5
C12 C14 H14B 109.5
H14A C14 H14B 109.5
C12 C14 H14C 109.5
H14A C14 H14C 109.5
H14B C14 H14C 109.5

loop_
_geom_bond_atom_site_label_1
_geom_bond_atom_site_label_2
_geom_bond_distance
Cl1 C13 1.710(5)
C2 C3 1.382(4)
C2 C7 1.402(4)
C2 C1 1.512(4)
O1 C1 1.271(4)
N2 C16 1.476(4)
N2 C17 1.490(4)
N2 H2A 0.87(4)
N2 H2 1.14(4)
O2 C1 1.235(4)
Cl2 C9 1.749(5)
N1 C7 1.391(4)
N1 C8 1.406(5)
N1 H1 1.03(4)
N3 C18 1.440(4)
N3 C15 1.444(4)
N3 H3A 0.79(3)
C7 C6 1.407(5)
C3 C4 1.384(5)
C3 H3 0.9300
C8 C13 1.379(5)
C8 C9 1.382(6)
C16 C15 1.501(4)
C16 H16A 0.9700
C16 H16B 0.9700
C6 C5 1.372(5)
C6 H6 0.9300
C15 H15A 0.9700
C15 H15B 0.9700
C17 C18 1.502(4)
C17 H17A 0.9700
C17 H17B 0.9700
C13 C12 1.416(6)
C4 C5 1.352(6)
C4 H4 0.9300
C18 H18A 0.9700
C18 H18B 0.9700
C9 C10 1.372(7)
C12 C11 1.380(9)
C12 C14 1.500(8)
C5 H5 0.9300
C11 C10 1.377(9)
C11 H11 0.9300
C10 H10 0.9300
C14 H14A 0.9600
C14 H14B 0.9600
C14 H14C 0.9600
